data_1545580
loop_
_publ_author_name
'Gregory, Georgina L.'
'Kociok-K\"ohn, Gabriele'
'Buchard, Antoine'

_publ_section_title
;
 Polymers from sugars and CO2: ring-opening polymerisation and
 copolymerisation of cyclic carbonates derived from 2-deoxy-d-ribose
;
_journal_issue 13
_journal_name_full 'Polym. Chem.'
_journal_page_first 2093
_journal_paper_doi 10.1039/C7PY00236J
_journal_volume 8
_journal_year 2017
_chemical_absolute_configuration ad
_chemical_formula_moiety 'C7 H10 O5'
_chemical_formula_sum 'C7 H10 O5'
_chemical_formula_weight 174.15
_space_group_crystal_system orthorhombic
_space_group_IT_number 19
_space_group_name_Hall 'P 2ac 2ab'
_space_group_name_H-M_alt 'P 21 21 21'
_symmetry_space_group_name_Hall 'P 2ac 2ab'
_symmetry_space_group_name_H-M 'P 21 21 21'
_atom_sites_solution_hydrogens geom
_audit_creation_method SHELXL-2016/6
_audit_update_record
;
2017-02-10 deposited with the CCDC.
2017-03-15 downloaded from the CCDC.
;
_cell_angle_alpha 90
_cell_angle_beta 90
_cell_angle_gamma 90
_cell_formula_units_Z 4
_cell_length_a 7.56590(10)
_cell_length_b 9.9805(2)
_cell_length_c 10.2418(2)
_cell_measurement_reflns_used 3730
_cell_measurement_temperature 150(2)
_cell_measurement_theta_max 72.1680
_cell_measurement_theta_min 4.3210
_cell_volume 773.37(2)
_computing_cell_refinement
;
CrysAlisPro, Agilent Technologies,
Version 1.171.37.33 (release 27-03-2014 CrysAlis171 .NET)
(compiled Mar 27 2014,17:12:48)
;
_computing_data_collection
;
CrysAlisPro, Agilent Technologies,
Version 1.171.37.33 (release 27-03-2014 CrysAlis171 .NET)
(compiled Mar 27 2014,17:12:48)
;
_computing_data_reduction
;
CrysAlisPro, Agilent Technologies,
Version 1.171.37.33 (release 27-03-2014 CrysAlis171 .NET)
(compiled Mar 27 2014,17:12:48)
;
_computing_molecular_graphics 'ORTEP3 for Windows - Farrugia, L. J. J. Appl. Crystallogr. 1997, 30, 565'
_computing_publication_material
;
 'WinGX publication routines, Farrugia, 
 L. J., J. Appl. Crystallogr., 1999, 32, 837-838
;
_computing_structure_refinement
;
 SHELXL-2014/7 (Sheldrick, 2014)
 Sheldrick GM (2008) Acta Crystallogr A64:112--122 and 
 C. B. H\"ubschle, G. M. Sheldrick and B. Dittrich
 ShelXle: a Qt graphical user interface for SHELXL
 J. Appl. Cryst., 44, (2011) 1281-1284.
;
_computing_structure_solution
; 
 SIR97- Altomare A., Burla M.C., Camalli M., Cascarano G.L., Giacovazzo C. , 
 Guagliardi A., Moliterni A.G.G., Polidori G.,Spagna R. 
 (1999) J. Appl. Cryst. 32, 115-119
;
_diffrn_ambient_environment N~2~
_diffrn_ambient_temperature 150(2)
_diffrn_detector 'CCD plate'
_diffrn_detector_type EosS2
_diffrn_measured_fraction_theta_full 0.998
_diffrn_measured_fraction_theta_max 0.984
_diffrn_measurement_device 'four-circle diffractometer'
_diffrn_measurement_device_type 'SuperNova, Dual, Cu at zero, EosS2'
_diffrn_measurement_method '\w scans'
_diffrn_radiation_monochromator mirror
_diffrn_radiation_probe x-ray
_diffrn_radiation_type CuK\a
_diffrn_radiation_wavelength 1.54184
_diffrn_reflns_av_R_equivalents 0.0225
_diffrn_reflns_av_unetI/netI 0.0199
_diffrn_reflns_Laue_measured_fraction_full 0.998
_diffrn_reflns_Laue_measured_fraction_max 0.984
_diffrn_reflns_limit_h_max 8
_diffrn_reflns_limit_h_min -9
_diffrn_reflns_limit_k_max 12
_diffrn_reflns_limit_k_min -11
_diffrn_reflns_limit_l_max 12
_diffrn_reflns_limit_l_min -12
_diffrn_reflns_number 4290
_diffrn_reflns_point_group_measured_fraction_full 0.996
_diffrn_reflns_point_group_measured_fraction_max 0.976
_diffrn_reflns_theta_full 67.684
_diffrn_reflns_theta_max 72.264
_diffrn_reflns_theta_min 6.192
_diffrn_source 'sealed X-ray tube'
_diffrn_source_type 'SuperNova (Cu) X-ray Source'
_exptl_absorpt_coefficient_mu 1.115
_exptl_absorpt_correction_T_max 1.00000
_exptl_absorpt_correction_T_min 0.69375
_exptl_absorpt_correction_type multi-scan
_exptl_absorpt_process_details
;
CrysAlisPro, Agilent Technologies,
Version 1.171.37.35 (release 13-08-2014 CrysAlis171 .NET)
(compiled Aug 13 2014,18:06:01)
Empirical absorption correction using spherical harmonics,
 implemented in SCALE3 ABSPACK scaling algorithm.
Empirical absorption correction using spherical harmonics,
 implemented in SCALE3 ABSPACK scaling algorithm.
;
_exptl_crystal_colour colourless
_exptl_crystal_density_diffrn 1.496
_exptl_crystal_description irregular
_exptl_crystal_F_000 368
_exptl_crystal_size_max 0.250
_exptl_crystal_size_mid 0.200
_exptl_crystal_size_min 0.150
_refine_diff_density_max 0.163
_refine_diff_density_min -0.150
_refine_diff_density_rms 0.031
_refine_ls_abs_structure_details
;
 Flack x determined using 584 quotients [(I+)-(I-)]/[(I+)+(I-)]
 (Parsons, Flack and Wagner, Acta Cryst. B69 (2013) 249-259).
;
_refine_ls_abs_structure_Flack -0.09(7)
_refine_ls_extinction_coef 0.027(2)
_refine_ls_extinction_expression Fc^*^=kFc[1+0.001xFc^2^\l^3^/sin(2\q)]^-1/4^
_refine_ls_extinction_method 'SHELXL-2016/6 (Sheldrick 2016)'
_refine_ls_goodness_of_fit_ref 1.060
_refine_ls_hydrogen_treatment constr
_refine_ls_matrix_type full
_refine_ls_number_parameters 111
_refine_ls_number_reflns 1497
_refine_ls_number_restraints 0
_refine_ls_restrained_S_all 1.060
_refine_ls_R_factor_all 0.0244
_refine_ls_R_factor_gt 0.0241
_refine_ls_shift/su_max 0.000
_refine_ls_shift/su_mean 0.000
_refine_ls_structure_factor_coef Fsqd
_refine_ls_weighting_details 'w=1/[\s^2^(Fo^2^)+(0.0313P)^2^+0.1290P] where P=(Fo^2^+2Fc^2^)/3'
_refine_ls_weighting_scheme calc
_refine_ls_wR_factor_gt 0.0615
_refine_ls_wR_factor_ref 0.0620
_reflns_Friedel_coverage 0.669
_reflns_Friedel_fraction_full 0.995
_reflns_Friedel_fraction_max 0.965
_reflns_number_gt 1477
_reflns_number_total 1497
_reflns_threshold_expression 'I > 2\s(I)'
_cod_data_source_file c7py00236j2.cif
_cod_data_source_block 1b
_cod_depositor_comments 'Adding full bibliography for 1545580--1545581.cif.'
_cod_database_code 1545580
_shelx_shelxl_version_number 2016/6
_shelx_space_group_comment
;
The symmetry employed for this shelxl refinement is uniquely defined
by the following loop, which should always be used as a source of
symmetry information in preference to the above space-group names.
They are only intended as comments.
;
_shelx_estimated_absorpt_t_min 0.768
_shelx_estimated_absorpt_t_max 0.851

loop_
_space_group_symop_operation_xyz
'x, y, z'
'-x+1/2, -y, z+1/2'
'x+1/2, -y+1/2, -z'
'-x, y+1/2, -z+1/2'

loop_
_atom_site_label
_atom_site_type_symbol
_atom_site_fract_x
_atom_site_fract_y
_atom_site_fract_z
_atom_site_U_iso_or_equiv
_atom_site_adp_type
_atom_site_occupancy
_atom_site_site_symmetry_order
_atom_site_calc_flag
_atom_site_refinement_flags_posn
_atom_site_refinement_flags_adp
O1 O 0.54852(17) 0.63093(14) 0.66807(11) 0.0351(3) Uani 1 1 d . .
O2 O 0.67128(14) 0.55178(12) 0.48871(12) 0.0272(3) Uani 1 1 d . .
O3 O 0.42619(15) 0.68625(11) 0.48074(11) 0.0263(3) Uani 1 1 d . .
O4 O 0.44709(16) 0.41788(12) 0.30111(11) 0.0265(3) Uani 1 1 d . .
O5 O 0.31536(14) 0.39411(10) 0.50668(10) 0.0217(3) Uani 1 1 d . .
C1 C 0.5472(2) 0.62163(16) 0.55131(15) 0.0231(4) Uani 1 1 d . .
C2 C 0.6868(2) 0.57153(18) 0.34911(17) 0.0288(4) Uani 1 1 d . .
H2A H 0.771619 0.506089 0.312402 0.035 Uiso 1 1 calc R U
H2B H 0.731843 0.662782 0.331038 0.035 Uiso 1 1 calc R U
C3 C 0.5095(2) 0.55357(16) 0.28603(16) 0.0259(4) Uani 1 1 d . .
H3 H 0.518385 0.575598 0.191008 0.031 Uiso 1 1 calc R U
C4 C 0.3732(2) 0.64358(17) 0.34940(16) 0.0252(4) Uani 1 1 d . .
H4 H 0.350118 0.723530 0.293076 0.030 Uiso 1 1 calc R U
C5 C 0.2095(2) 0.55629(17) 0.35688(18) 0.0281(4) Uani 1 1 d . .
H5A H 0.138332 0.563293 0.276073 0.034 Uiso 1 1 calc R U
H5B H 0.135031 0.580976 0.432621 0.034 Uiso 1 1 calc R U
C6 C 0.2859(2) 0.41676(17) 0.37273(15) 0.0232(4) Uani 1 1 d . .
H6 H 0.203075 0.348093 0.336478 0.028 Uiso 1 1 calc R U
C7 C 0.3907(2) 0.26522(17) 0.53033(17) 0.0274(4) Uani 1 1 d . .
H7A H 0.404114 0.251622 0.624575 0.041 Uiso 1 1 calc R U
H7B H 0.506701 0.259705 0.488156 0.041 Uiso 1 1 calc R U
H7C H 0.312868 0.195850 0.494505 0.041 Uiso 1 1 calc R U

loop_
_atom_site_aniso_label
_atom_site_aniso_U_11
_atom_site_aniso_U_22
_atom_site_aniso_U_33
_atom_site_aniso_U_23
_atom_site_aniso_U_13
_atom_site_aniso_U_12
O1 0.0446(7) 0.0383(7) 0.0224(6) -0.0013(5) -0.0015(5) -0.0119(6)
O2 0.0230(5) 0.0284(6) 0.0302(6) 0.0030(5) -0.0014(5) 0.0009(4)
O3 0.0291(6) 0.0217(6) 0.0282(6) -0.0042(4) -0.0016(5) 0.0030(4)
O4 0.0330(6) 0.0221(6) 0.0244(5) -0.0022(4) 0.0072(5) -0.0033(5)
O5 0.0235(5) 0.0204(6) 0.0210(5) 0.0006(4) 0.0013(4) 0.0008(4)
C1 0.0241(7) 0.0198(8) 0.0253(8) 0.0010(6) -0.0006(6) -0.0069(6)
C2 0.0275(8) 0.0287(9) 0.0304(8) 0.0008(7) 0.0095(7) -0.0024(7)
C3 0.0346(8) 0.0230(8) 0.0201(7) 0.0031(6) 0.0042(6) -0.0043(7)
C4 0.0296(8) 0.0219(8) 0.0239(8) 0.0041(6) -0.0053(6) 0.0007(7)
C5 0.0246(8) 0.0262(9) 0.0335(9) 0.0044(7) -0.0074(7) 0.0011(7)
C6 0.0228(7) 0.0244(8) 0.0224(7) -0.0006(6) -0.0019(6) -0.0022(6)
C7 0.0284(8) 0.0253(8) 0.0284(9) 0.0041(7) 0.0014(6) 0.0053(6)

loop_
_atom_type_symbol
_atom_type_description
_atom_type_scat_dispersion_real
_atom_type_scat_dispersion_imag
_atom_type_scat_source
C C 0.0181 0.0091 'International Tables Vol C Tables 4.2.6.8 and 6.1.1.4'
H H 0.0000 0.0000 'International Tables Vol C Tables 4.2.6.8 and 6.1.1.4'
O O 0.0492 0.0322 'International Tables Vol C Tables 4.2.6.8 and 6.1.1.4'

loop_
_geom_angle_atom_site_label_1
_geom_angle_atom_site_label_2
_geom_angle_atom_site_label_3
_geom_angle
C1 O2 C2 117.42(13)
C1 O3 C4 122.99(13)
C6 O4 C3 110.06(12)
C6 O5 C7 111.91(12)
O1 C1 O3 120.58(16)
O1 C1 O2 120.93(16)
O3 C1 O2 118.41(14)
O2 C2 C3 109.68(13)
O2 C2 H2A 109.7
C3 C2 H2A 109.7
O2 C2 H2B 109.7
C3 C2 H2B 109.7
H2A C2 H2B 108.2
O4 C3 C2 111.03(14)
O4 C3 C4 106.76(13)
C2 C3 C4 110.71(13)
O4 C3 H3 109.4
C2 C3 H3 109.4
C4 C3 H3 109.4
O3 C4 C3 112.29(13)
O3 C4 C5 110.11(13)
C3 C4 C5 103.71(14)
O3 C4 H4 110.2
C3 C4 H4 110.2
C5 C4 H4 110.2
C4 C5 C6 102.83(13)
C4 C5 H5A 111.2
C6 C5 H5A 111.2
C4 C5 H5B 111.2
C6 C5 H5B 111.2
H5A C5 H5B 109.1
O5 C6 O4 111.57(12)
O5 C6 C5 108.18(13)
O4 C6 C5 105.31(13)
O5 C6 H6 110.5
O4 C6 H6 110.5
C5 C6 H6 110.5
O5 C7 H7A 109.5
O5 C7 H7B 109.5
H7A C7 H7B 109.5
O5 C7 H7C 109.5
H7A C7 H7C 109.5
H7B C7 H7C 109.5

loop_
_geom_bond_atom_site_label_1
_geom_bond_atom_site_label_2
_geom_bond_distance
O1 C1 1.1995(19)
O2 C1 1.333(2)
O2 C2 1.448(2)
O3 C1 1.333(2)
O3 C4 1.4668(19)
O4 C6 1.4233(18)
O4 C3 1.442(2)
O5 C6 1.4082(18)
O5 C7 1.4276(19)
C2 C3 1.500(2)
C2 H2A 0.9900
C2 H2B 0.9900
C3 C4 1.514(2)
C3 H3 1.0000
C4 C5 1.516(2)
C4 H4 1.0000
C5 C6 1.516(2)
C5 H5A 0.9900
C5 H5B 0.9900
C6 H6 1.0000
C7 H7A 0.9800
C7 H7B 0.9800
C7 H7C 0.9800

loop_
_geom_torsion_atom_site_label_1
_geom_torsion_atom_site_label_2
_geom_torsion_atom_site_label_3
_geom_torsion_atom_site_label_4
_geom_torsion
C4 O3 C1 O1 -156.45(15)
C4 O3 C1 O2 26.6(2)
C2 O2 C1 O1 -165.30(15)
C2 O2 C1 O3 11.6(2)
C1 O2 C2 C3 -51.96(18)
C6 O4 C3 C2 118.80(14)
C6 O4 C3 C4 -1.96(17)
O2 C2 C3 O4 -64.33(17)
O2 C2 C3 C4 54.07(18)
C1 O3 C4 C3 -20.0(2)
C1 O3 C4 C5 94.99(16)
O4 C3 C4 O3 100.04(15)
C2 C3 C4 O3 -20.92(19)
O4 C3 C4 C5 -18.80(17)
C2 C3 C4 C5 -139.77(13)
O3 C4 C5 C6 -89.25(15)
C3 C4 C5 C6 31.09(16)
C7 O5 C6 O4 -63.53(16)
C7 O5 C6 C5 -178.91(12)
C3 O4 C6 O5 -95.06(15)
C3 O4 C6 C5 22.07(16)
C4 C5 C6 O5 86.46(15)
C4 C5 C6 O4 -32.95(16)
